data_1501921
loop_
_publ_author_name
'Nakamura, Tatsuhito'
'Terashima, Takahiro'
'Ogata, Kenichi'
'Fukuzawa, Shin-ichi'

_publ_section_title
;
 Copper(I) 1,2,3-triazol-5-ylidene complexes as efficient catalysts for
 click reactions of azides with alkynes.
;
_journal_issue 4
_journal_name_full 'Organic letters'
_journal_page_first 620
_journal_page_last 623
_journal_paper_doi 10.1021/ol102858u
_journal_volume 13
_journal_year 2011
_chemical_formula_moiety 'C23 H29 Cl Cu N3'
_chemical_formula_sum 'C23 H29 Cl Cu N3'
_chemical_formula_weight 446.50
_space_group_IT_number 14
_symmetry_cell_setting monoclinic
_symmetry_Int_Tables_number 14
_symmetry_space_group_name_Hall '-P 2yn'
_symmetry_space_group_name_H-M 'P 1 21/n 1'
_atom_sites_solution_hydrogens geom
_atom_sites_solution_primary direct
_atom_sites_solution_secondary difmap
_cell_angle_alpha 90.0000
_cell_angle_beta 94.5651(12)
_cell_angle_gamma 90.0000
_cell_formula_units_Z 4
_cell_length_a 10.3024(5)
_cell_length_b 16.7569(6)
_cell_length_c 13.4574(6)
_cell_measurement_reflns_used 11041
_cell_measurement_temperature 173
_cell_measurement_theta_max 27.43
_cell_measurement_theta_min 3.04
_cell_volume 2315.87(17)
_computing_cell_refinement 'RAPID AUTO'
_computing_data_collection 'RAPID AUTO (Rigaku, ????)'
_computing_data_reduction 'RAPID AUTO'
_computing_molecular_graphics 'CrystalStructure 4.0'
_computing_publication_material 'CrystalStructure 4.0 (Rigaku, 2010)'
_computing_structure_refinement 'SHELXL97 (Sheldrick, 2008)'
_computing_structure_solution 'Il Milione (Burla, et al., 2007)'
_diffrn_ambient_temperature 173
_diffrn_detector_area_resol_mean 10.000
_diffrn_measured_fraction_theta_full 0.974
_diffrn_measured_fraction_theta_max 0.974
_diffrn_measurement_device_type 'Rigaku R-AXIS RAPID'
_diffrn_measurement_method \w
_diffrn_radiation_type 'Mo K\a'
_diffrn_radiation_wavelength 0.71075
_diffrn_reflns_av_R_equivalents 0.0875
_diffrn_reflns_limit_h_max 13
_diffrn_reflns_limit_h_min -13
_diffrn_reflns_limit_k_max 21
_diffrn_reflns_limit_k_min -21
_diffrn_reflns_limit_l_max 17
_diffrn_reflns_limit_l_min -17
_diffrn_reflns_number 21329
_diffrn_reflns_theta_full 27.44
_diffrn_reflns_theta_max 27.45
_diffrn_standards_number 0
_exptl_absorpt_coefficient_mu 1.071
_exptl_absorpt_correction_T_max 0.879
_exptl_absorpt_correction_T_min 0.671
_exptl_absorpt_correction_type numerical
_exptl_absorpt_process_details 'NUMABS (Rigaku, 1999)'
_exptl_crystal_colour colorless
_exptl_crystal_density_diffrn 1.281
_exptl_crystal_density_method 'not measured'
_exptl_crystal_description plate
_exptl_crystal_F_000 936.00
_exptl_crystal_size_max 0.450
_exptl_crystal_size_mid 0.250
_exptl_crystal_size_min 0.120
_refine_diff_density_max 0.740
_refine_diff_density_min -0.750
_refine_ls_extinction_coef 0.016(3)
_refine_ls_extinction_method SHELXL
_refine_ls_goodness_of_fit_ref 1.000
_refine_ls_hydrogen_treatment constr
_refine_ls_number_parameters 254
_refine_ls_number_reflns 5159
_refine_ls_number_restraints 0
_refine_ls_R_factor_gt 0.0655
_refine_ls_shift/su_max 0.000
_refine_ls_structure_factor_coef Fsqd
_refine_ls_weighting_details 'w = 1/[\s^2^(Fo^2^)+(0.1460P)^2^+0.0000P] where P=(Fo^2^+2Fc^2^)/3'
_refine_ls_weighting_scheme calc
_refine_ls_wR_factor_ref 0.2407
_reflns_number_gt 2798
_reflns_number_total 5159
_reflns_threshold_expression F^2^>2.0\s(F^2^)
_cod_data_source_file ol102858u_si_001.cif
_cod_data_source_block 20101004-1
_cod_original_cell_volume 2315.84(16)
_cod_database_code 1501921

loop_
_symmetry_equiv_pos_site_id
_symmetry_equiv_pos_as_xyz
1 +X,+Y,+Z
2 1/2-X,1/2+Y,1/2-Z
3 -X,-Y,-Z
4 1/2+X,1/2-Y,1/2+Z

loop_
_atom_site_label
_atom_site_type_symbol
_atom_site_fract_x
_atom_site_fract_y
_atom_site_fract_z
_atom_site_U_iso_or_equiv
_atom_site_adp_type
_atom_site_occupancy
_atom_site_symmetry_multiplicity
_atom_site_calc_flag
_atom_site_refinement_flags
Cu(1) Cu 0.23838(5) 0.30445(3) 0.36618(4) 0.0449(3) Uani 1.0 4 d .
Cl(1) Cl 0.42343(13) 0.33322(8) 0.31853(9) 0.0578(4) Uani 1.0 4 d .
N(1) N -0.0132(4) 0.2247(3) 0.3686(3) 0.0459(9) Uani 1.0 4 d .
N(2) N -0.1186(4) 0.2109(2) 0.4165(3) 0.0464(9) Uani 1.0 4 d .
N(3) N -0.0976(4) 0.2568(2) 0.4973(3) 0.0445(9) Uani 1.0 4 d .
C(1) C 0.0772(5) 0.2772(3) 0.4130(4) 0.0461(11) Uani 1.0 4 d .
C(2) C 0.0170(5) 0.2985(3) 0.4992(4) 0.0408(10) Uani 1.0 4 d .
C(3) C 0.0630(4) 0.3563(3) 0.5763(4) 0.0420(10) Uani 1.0 4 d .
C(4) C 0.1250(4) 0.4246(3) 0.5457(4) 0.0440(11) Uani 1.0 4 d .
C(5) C 0.1771(5) 0.4796(3) 0.6150(4) 0.0474(11) Uani 1.0 4 d .
C(6) C 0.1655(5) 0.4648(3) 0.7160(4) 0.0485(11) Uani 1.0 4 d .
C(7) C 0.1017(5) 0.3974(3) 0.7484(4) 0.0490(12) Uani 1.0 4 d .
C(8) C 0.0510(5) 0.3424(3) 0.6772(4) 0.0453(11) Uani 1.0 4 d .
C(9) C 0.2452(6) 0.5535(3) 0.5823(5) 0.0612(14) Uani 1.0 4 d .
C(10) C 0.0891(5) 0.3829(4) 0.8579(4) 0.0578(13) Uani 1.0 4 d .
C(11) C -0.1995(5) 0.2585(4) 0.5677(4) 0.0596(13) Uani 1.0 4 d .
C(12) C -0.0047(5) 0.1860(3) 0.2716(4) 0.0443(11) Uani 1.0 4 d .
C(13) C -0.0476(5) 0.2289(3) 0.1876(4) 0.0436(10) Uani 1.0 4 d .
C(14) C -0.0441(5) 0.1894(3) 0.0966(4) 0.0501(12) Uani 1.0 4 d .
C(15) C -0.0010(5) 0.1118(3) 0.0916(4) 0.0522(12) Uani 1.0 4 d .
C(16) C 0.0412(5) 0.0713(3) 0.1775(4) 0.0529(12) Uani 1.0 4 d .
C(17) C 0.0413(5) 0.1076(3) 0.2706(4) 0.0465(11) Uani 1.0 4 d .
C(18) C -0.0917(5) 0.3155(3) 0.1897(4) 0.0461(11) Uani 1.0 4 d .
C(19) C 0.0065(7) 0.3694(3) 0.1420(5) 0.0748(17) Uani 1.0 4 d .
C(20) C -0.2288(6) 0.3251(4) 0.1402(5) 0.078(2) Uani 1.0 4 d .
C(21) C 0.0919(6) 0.0633(3) 0.3641(4) 0.0577(13) Uani 1.0 4 d .
C(22) C 0.2360(7) 0.0505(7) 0.3623(6) 0.112(4) Uani 1.0 4 d .
C(23) C 0.0166(9) -0.0142(4) 0.3755(5) 0.097(3) Uani 1.0 4 d .
H(1) H 0.1320 0.4337 0.4767 0.0529 Uiso 1.0 4 calc R
H(2) H 0.2022 0.5016 0.7640 0.0582 Uiso 1.0 4 calc R
H(3) H 0.0083 0.2957 0.6976 0.0543 Uiso 1.0 4 calc R
H(4) H 0.3317 0.5569 0.6179 0.0734 Uiso 1.0 4 calc R
H(5) H 0.1941 0.6007 0.5973 0.0734 Uiso 1.0 4 calc R
H(6) H 0.2539 0.5508 0.5104 0.0734 Uiso 1.0 4 calc R
H(7) H 0.0563 0.3288 0.8675 0.0693 Uiso 1.0 4 calc R
H(8) H 0.0284 0.4217 0.8828 0.0693 Uiso 1.0 4 calc R
H(9) H 0.1746 0.3889 0.8947 0.0693 Uiso 1.0 4 calc R
H(10) H -0.2136 0.3136 0.5887 0.0715 Uiso 1.0 4 calc R
H(11) H -0.1724 0.2259 0.6261 0.0715 Uiso 1.0 4 calc R
H(12) H -0.2807 0.2371 0.5351 0.0715 Uiso 1.0 4 calc R
H(13) H -0.0720 0.2166 0.0368 0.0601 Uiso 1.0 4 calc R
H(14) H -0.0004 0.0860 0.0288 0.0626 Uiso 1.0 4 calc R
H(15) H 0.0708 0.0178 0.1730 0.0635 Uiso 1.0 4 calc R
H(16) H -0.0935 0.3317 0.2611 0.0553 Uiso 1.0 4 calc R
H(17) H 0.0885 0.3704 0.1843 0.0897 Uiso 1.0 4 calc R
H(18) H -0.0286 0.4237 0.1354 0.0897 Uiso 1.0 4 calc R
H(19) H 0.0224 0.3487 0.0760 0.0897 Uiso 1.0 4 calc R
H(20) H -0.2915 0.3017 0.1828 0.0936 Uiso 1.0 4 calc R
H(21) H -0.2351 0.2979 0.0755 0.0936 Uiso 1.0 4 calc R
H(22) H -0.2481 0.3819 0.1302 0.0936 Uiso 1.0 4 calc R
H(23) H 0.0774 0.0979 0.4226 0.0692 Uiso 1.0 4 calc R
H(24) H 0.2528 0.0150 0.3068 0.1349 Uiso 1.0 4 calc R
H(25) H 0.2702 0.0262 0.4252 0.1349 Uiso 1.0 4 calc R
H(26) H 0.2790 0.1019 0.3536 0.1349 Uiso 1.0 4 calc R
H(27) H 0.0635 -0.0480 0.4258 0.1159 Uiso 1.0 4 calc R
H(28) H 0.0080 -0.0424 0.3115 0.1159 Uiso 1.0 4 calc R
H(29) H -0.0702 -0.0020 0.3965 0.1159 Uiso 1.0 4 calc R

loop_
_atom_site_aniso_label
_atom_site_aniso_U_11
_atom_site_aniso_U_22
_atom_site_aniso_U_33
_atom_site_aniso_U_12
_atom_site_aniso_U_13
_atom_site_aniso_U_23
Cu(1) 0.0484(5) 0.0476(5) 0.0392(5) -0.0050(3) 0.0066(3) -0.0028(2)
Cl(1) 0.0614(8) 0.0600(8) 0.0541(8) -0.0119(6) 0.0164(6) -0.0063(6)
N(1) 0.051(3) 0.0441(19) 0.042(2) -0.0059(17) 0.0044(18) -0.0046(17)
N(2) 0.047(3) 0.051(2) 0.043(3) -0.0075(17) 0.0149(18) -0.0037(17)
N(3) 0.045(2) 0.053(2) 0.036(2) -0.0039(17) 0.0075(16) -0.0029(17)
C(1) 0.055(3) 0.037(2) 0.044(3) 0.003(2) -0.008(3) -0.001(2)
C(2) 0.047(3) 0.042(3) 0.033(3) 0.0007(18) 0.000(2) -0.0062(17)
C(3) 0.045(3) 0.044(3) 0.037(3) -0.0006(19) 0.0009(19) 0.0008(19)
C(4) 0.046(3) 0.047(3) 0.040(3) 0.000(2) 0.003(2) -0.0011(19)
C(5) 0.047(3) 0.044(3) 0.051(3) -0.0017(19) 0.004(3) -0.004(2)
C(6) 0.049(3) 0.052(3) 0.044(3) 0.001(2) 0.003(3) -0.011(2)
C(7) 0.051(3) 0.060(3) 0.036(3) 0.009(3) 0.003(2) -0.002(2)
C(8) 0.048(3) 0.046(3) 0.042(3) 0.001(2) 0.003(2) -0.002(2)
C(9) 0.068(4) 0.054(3) 0.062(4) -0.012(3) 0.007(3) -0.003(3)
C(10) 0.062(4) 0.071(3) 0.041(3) 0.011(3) 0.004(3) -0.003(3)
C(11) 0.053(3) 0.077(4) 0.050(3) -0.008(3) 0.015(3) -0.008(3)
C(12) 0.042(3) 0.052(3) 0.039(3) -0.0084(19) 0.006(2) -0.012(2)
C(13) 0.043(3) 0.046(3) 0.042(3) -0.0037(19) 0.002(2) -0.009(2)
C(14) 0.056(3) 0.052(3) 0.043(3) -0.005(2) 0.003(3) -0.009(2)
C(15) 0.054(3) 0.057(3) 0.046(3) -0.008(3) 0.006(3) -0.015(3)
C(16) 0.056(3) 0.047(3) 0.057(3) -0.002(3) 0.010(3) -0.011(3)
C(17) 0.049(3) 0.042(3) 0.050(3) -0.0051(19) 0.007(2) -0.004(2)
C(18) 0.054(3) 0.050(3) 0.035(3) -0.001(2) 0.005(2) -0.0001(19)
C(19) 0.084(5) 0.051(3) 0.093(5) -0.002(3) 0.028(4) -0.003(3)
C(20) 0.061(4) 0.059(4) 0.109(6) 0.011(3) -0.021(4) -0.025(3)
C(21) 0.073(4) 0.048(3) 0.052(3) 0.006(3) 0.003(3) -0.004(3)
C(22) 0.068(5) 0.185(9) 0.084(6) 0.042(5) 0.003(4) 0.037(5)
C(23) 0.175(8) 0.060(4) 0.057(4) -0.023(4) 0.024(5) -0.006(3)

loop_
_atom_type_symbol
_atom_type_description
_atom_type_scat_dispersion_real
_atom_type_scat_dispersion_imag
_atom_type_scat_source
C C 0.003 0.002
;
International Tables for Crystallography
(1992, Vol. C, Tables 4.2.6.8 and 6.1.1.4)
;
H H 0.000 0.000
;
International Tables for Crystallography
(1992, Vol. C, Table 6.1.1.4)
;
N N 0.006 0.003
;
International Tables for Crystallography
(1992, Vol. C, Tables 4.2.6.8 and 6.1.1.4)
;
Cl Cl 0.148 0.159
;
International Tables for Crystallography
(1992, Vol. C, Tables 4.2.6.8 and 6.1.1.4)
;
Cu Cu 0.320 1.265
;
International Tables for Crystallography
(1992, Vol. C, Tables 4.2.6.8 and 6.1.1.4)
;

loop_
_geom_angle_atom_site_label_1
_geom_angle_atom_site_label_2
_geom_angle_atom_site_label_3
_geom_angle
_geom_angle_publ_flag
Cl(1) Cu(1) C(1) 177.80(15) yes
N(2) N(1) C(1) 116.8(4) yes
N(2) N(1) C(12) 117.7(4) yes
C(1) N(1) C(12) 125.5(4) yes
N(1) N(2) N(3) 102.0(4) yes
N(2) N(3) C(2) 113.1(4) yes
N(2) N(3) C(11) 117.2(4) yes
C(2) N(3) C(11) 129.6(4) yes
Cu(1) C(1) N(1) 126.4(4) yes
Cu(1) C(1) C(2) 132.5(4) yes
N(1) C(1) C(2) 101.1(4) yes
N(3) C(2) C(1) 106.9(4) yes
N(3) C(2) C(3) 125.3(4) yes
C(1) C(2) C(3) 127.7(4) yes
C(2) C(3) C(4) 117.7(4) yes
C(2) C(3) C(8) 122.0(4) yes
C(4) C(3) C(8) 120.3(4) yes
C(3) C(4) C(5) 120.8(5) yes
C(4) C(5) C(6) 118.5(5) yes
C(4) C(5) C(9) 120.9(5) yes
C(6) C(5) C(9) 120.6(5) yes
C(5) C(6) C(7) 121.8(5) yes
C(6) C(7) C(8) 118.6(4) yes
C(6) C(7) C(10) 120.9(5) yes
C(8) C(7) C(10) 120.5(5) yes
C(3) C(8) C(7) 120.1(4) yes
N(1) C(12) C(13) 117.3(4) yes
N(1) C(12) C(17) 118.0(4) yes
C(13) C(12) C(17) 124.6(5) yes
C(12) C(13) C(14) 116.2(4) yes
C(12) C(13) C(18) 123.9(4) yes
C(14) C(13) C(18) 119.8(4) yes
C(13) C(14) C(15) 121.5(5) yes
C(14) C(15) C(16) 120.3(5) yes
C(15) C(16) C(17) 121.1(5) yes
C(12) C(17) C(16) 116.4(5) yes
C(12) C(17) C(21) 123.1(5) yes
C(16) C(17) C(21) 120.5(4) yes
C(13) C(18) C(19) 110.2(4) yes
C(13) C(18) C(20) 111.1(4) yes
C(19) C(18) C(20) 112.0(5) yes
C(17) C(21) C(22) 109.3(5) yes
C(17) C(21) C(23) 110.8(5) yes
C(22) C(21) C(23) 113.0(6) yes
C(3) C(4) H(1) 119.630 no
C(5) C(4) H(1) 119.620 no
C(5) C(6) H(2) 119.080 no
C(7) C(6) H(2) 119.077 no
C(3) C(8) H(3) 119.964 no
C(7) C(8) H(3) 119.962 no
C(5) C(9) H(4) 109.466 no
C(5) C(9) H(5) 109.468 no
C(5) C(9) H(6) 109.463 no
H(4) C(9) H(5) 109.486 no
H(4) C(9) H(6) 109.474 no
H(5) C(9) H(6) 109.471 no
C(7) C(10) H(7) 109.472 no
C(7) C(10) H(8) 109.469 no
C(7) C(10) H(9) 109.475 no
H(7) C(10) H(8) 109.468 no
H(7) C(10) H(9) 109.473 no
H(8) C(10) H(9) 109.469 no
N(3) C(11) H(10) 109.470 no
N(3) C(11) H(11) 109.470 no
N(3) C(11) H(12) 109.469 no
H(10) C(11) H(11) 109.468 no
H(10) C(11) H(12) 109.469 no
H(11) C(11) H(12) 109.482 no
C(13) C(14) H(13) 119.265 no
C(15) C(14) H(13) 119.269 no
C(14) C(15) H(14) 119.873 no
C(16) C(15) H(14) 119.873 no
C(15) C(16) H(15) 119.442 no
C(17) C(16) H(15) 119.451 no
C(13) C(18) H(16) 107.748 no
C(19) C(18) H(16) 107.755 no
C(20) C(18) H(16) 107.756 no
C(18) C(19) H(17) 109.472 no
C(18) C(19) H(18) 109.465 no
C(18) C(19) H(19) 109.473 no
H(17) C(19) H(18) 109.479 no
H(17) C(19) H(19) 109.475 no
H(18) C(19) H(19) 109.463 no
C(18) C(20) H(20) 109.470 no
C(18) C(20) H(21) 109.470 no
C(18) C(20) H(22) 109.467 no
H(20) C(20) H(21) 109.476 no
H(20) C(20) H(22) 109.474 no
H(21) C(20) H(22) 109.470 no
C(17) C(21) H(23) 107.808 no
C(22) C(21) H(23) 107.815 no
C(23) C(21) H(23) 107.813 no
C(21) C(22) H(24) 109.475 no
C(21) C(22) H(25) 109.473 no
C(21) C(22) H(26) 109.471 no
H(24) C(22) H(25) 109.474 no
H(24) C(22) H(26) 109.466 no
H(25) C(22) H(26) 109.469 no
C(21) C(23) H(27) 109.473 no
C(21) C(23) H(28) 109.471 no
C(21) C(23) H(29) 109.479 no
H(27) C(23) H(28) 109.473 no
H(27) C(23) H(29) 109.469 no
H(28) C(23) H(29) 109.462 no

loop_
_geom_bond_atom_site_label_1
_geom_bond_atom_site_label_2
_geom_bond_distance
_geom_bond_publ_flag
Cu(1) Cl(1) 2.1149(15) yes
Cu(1) C(1) 1.879(5) yes
N(1) N(2) 1.326(6) yes
N(1) C(1) 1.382(6) yes
N(1) C(12) 1.467(6) yes
N(2) N(3) 1.336(5) yes
N(3) C(2) 1.370(6) yes
N(3) C(11) 1.469(7) yes
C(1) C(2) 1.404(7) yes
C(2) C(3) 1.469(6) yes
C(3) C(4) 1.389(6) yes
C(3) C(8) 1.393(7) yes
C(4) C(5) 1.388(7) yes
C(5) C(6) 1.397(7) yes
C(5) C(9) 1.505(7) yes
C(6) C(7) 1.394(7) yes
C(7) C(8) 1.400(7) yes
C(7) C(10) 1.509(7) yes
C(12) C(13) 1.383(7) yes
C(12) C(17) 1.397(6) yes
C(13) C(14) 1.395(7) yes
C(13) C(18) 1.522(6) yes
C(14) C(15) 1.378(7) yes
C(15) C(16) 1.380(7) yes
C(16) C(17) 1.392(7) yes
C(17) C(21) 1.517(7) yes
C(18) C(19) 1.534(8) yes
C(18) C(20) 1.522(7) yes
C(21) C(22) 1.502(9) yes
C(21) C(23) 1.526(9) yes
C(4) H(1) 0.950 no
C(6) H(2) 0.950 no
C(8) H(3) 0.950 no
C(9) H(4) 0.980 no
C(9) H(5) 0.980 no
C(9) H(6) 0.980 no
C(10) H(7) 0.980 no
C(10) H(8) 0.980 no
C(10) H(9) 0.980 no
C(11) H(10) 0.980 no
C(11) H(11) 0.980 no
C(11) H(12) 0.980 no
C(14) H(13) 0.950 no
C(15) H(14) 0.950 no
C(16) H(15) 0.950 no
C(18) H(16) 1.000 no
C(19) H(17) 0.980 no
C(19) H(18) 0.980 no
C(19) H(19) 0.980 no
C(20) H(20) 0.980 no
C(20) H(21) 0.980 no
C(20) H(22) 0.980 no
C(21) H(23) 1.000 no
C(22) H(24) 0.980 no
C(22) H(25) 0.980 no
C(22) H(26) 0.980 no
C(23) H(27) 0.980 no
C(23) H(28) 0.980 no
C(23) H(29) 0.980 no

loop_
_geom_contact_atom_site_label_1
_geom_contact_atom_site_label_2
_geom_contact_distance
_geom_contact_publ_flag
_geom_contact_site_symmetry_2
Cu(1) C(3) 3.581(5) no .
Cu(1) C(4) 3.421(5) no .
Cu(1) C(12) 3.365(5) no .
N(1) C(3) 3.596(6) no .
N(1) C(11) 3.464(7) no .
N(1) C(18) 2.908(6) no .
N(1) C(21) 2.917(6) no .
N(2) C(13) 3.236(6) no .
N(2) C(17) 3.175(6) no .
N(2) C(18) 3.550(6) no .
N(2) C(21) 3.401(7) no .
N(3) C(8) 3.109(6) no .
N(3) C(12) 3.466(6) no .
C(1) C(4) 3.064(6) no .
C(1) C(13) 3.299(7) no .
C(1) C(17) 3.433(6) no .
C(1) C(18) 3.411(7) no .
C(2) C(12) 3.589(7) no .
C(3) C(6) 2.764(7) no .
C(3) C(11) 3.157(7) no .
C(4) C(7) 2.795(7) no .
C(5) C(8) 2.801(7) no .
C(8) C(11) 3.195(7) no .
C(12) C(15) 2.726(7) no .
C(12) C(19) 3.541(7) no .
C(12) C(22) 3.508(10) no .
C(13) C(16) 2.802(7) no .
C(14) C(17) 2.794(7) no .
C(14) C(19) 3.114(7) no .
C(14) C(20) 3.052(8) no .
C(16) C(22) 3.088(9) no .
C(16) C(23) 3.054(8) no .
N(2) C(10) 3.432(7) no 4_454
C(10) N(2) 3.432(7) no 4_555
C(23) C(23) 3.428(9) no 3_556
Cu(1) H(1) 2.8921 no .
Cu(1) H(17) 2.9992 no .
Cu(1) H(26) 3.4258 no .
N(1) H(16) 2.4087 no .
N(1) H(23) 2.4094 no .
N(2) H(10) 3.1062 no .
N(2) H(11) 2.9284 no .
N(2) H(12) 2.4398 no .
N(2) H(16) 2.9373 no .
N(2) H(23) 2.7637 no .
N(3) H(3) 2.9007 no .
N(3) H(16) 3.4215 no .
N(3) H(23) 3.4104 no .
C(1) H(1) 2.8020 no .
C(1) H(16) 2.7445 no .
C(1) H(17) 3.4616 no .
C(1) H(23) 3.0070 no .
C(2) H(1) 2.5854 no .
C(2) H(3) 2.6793 no .
C(2) H(10) 2.7591 no .
C(2) H(11) 2.9555 no .
C(2) H(12) 3.3067 no .
C(2) H(16) 3.3609 no .
C(2) H(23) 3.5839 no .
C(3) H(10) 2.9553 no .
C(3) H(11) 3.3712 no .
C(4) H(2) 3.2493 no .
C(4) H(3) 3.2683 no .
C(4) H(4) 3.1729 no .
C(4) H(5) 3.1013 no .
C(4) H(6) 2.5622 no .
C(6) H(1) 3.2539 no .
C(6) H(3) 3.2633 no .
C(6) H(4) 2.7243 no .
C(6) H(5) 2.8107 no .
C(6) H(6) 3.3118 no .
C(6) H(7) 3.3131 no .
C(6) H(8) 2.8388 no .
C(6) H(9) 2.7152 no .
C(8) H(1) 3.2668 no .
C(8) H(2) 3.2586 no .
C(8) H(7) 2.5676 no .
C(8) H(8) 3.0951 no .
C(8) H(9) 3.1944 no .
C(8) H(10) 2.9263 no .
C(8) H(11) 3.0547 no .
C(9) H(1) 2.6725 no .
C(9) H(2) 2.6655 no .
C(10) H(2) 2.6729 no .
C(10) H(3) 2.6829 no .
C(11) H(3) 2.7271 no .
C(12) H(13) 3.2222 no .
C(12) H(15) 3.2356 no .
C(12) H(16) 2.6082 no .
C(12) H(17) 3.4685 no .
C(12) H(23) 2.5973 no .
C(12) H(26) 3.3510 no .
C(13) H(14) 3.2724 no .
C(13) H(17) 2.7560 no .
C(13) H(18) 3.3478 no .
C(13) H(19) 2.6415 no .
C(13) H(20) 2.7897 no .
C(13) H(21) 2.6232 no .
C(13) H(22) 3.3449 no .
C(14) H(15) 3.2454 no .
C(14) H(16) 3.3202 no .
C(14) H(17) 3.4920 no .
C(14) H(19) 2.7750 no .
C(14) H(20) 3.4430 no .
C(14) H(21) 2.6773 no .
C(16) H(13) 3.2446 no .
C(16) H(23) 3.3202 no .
C(16) H(24) 2.8395 no .
C(16) H(26) 3.3099 no .
C(16) H(28) 2.6648 no .
C(16) H(29) 3.4705 no .
C(17) H(14) 3.2681 no .
C(17) H(24) 2.6870 no .
C(17) H(25) 3.3126 no .
C(17) H(26) 2.6115 no .
C(17) H(27) 3.3366 no .
C(17) H(28) 2.6018 no .
C(17) H(29) 2.8047 no .
C(18) H(13) 2.6622 no .
C(19) H(13) 3.0056 no .
C(19) H(20) 3.3600 no .
C(19) H(21) 2.8434 no .
C(19) H(22) 2.6243 no .
C(20) H(13) 2.8644 no .
C(20) H(17) 3.3628 no .
C(20) H(18) 2.6478 no .
C(20) H(19) 2.8209 no .
C(21) H(15) 2.6737 no .
C(22) H(15) 2.9988 no .
C(22) H(27) 2.6172 no .
C(22) H(28) 2.8554 no .
C(22) H(29) 3.3409 no .
C(23) H(15) 2.8749 no .
C(23) H(24) 2.7156 no .
C(23) H(25) 2.7304 no .
C(23) H(26) 3.3626 no .
H(1) H(4) 3.3893 no .
H(1) H(5) 3.2723 no .
H(1) H(6) 2.3547 no .
H(2) H(4) 2.6319 no .
H(2) H(5) 2.7868 no .
H(2) H(6) 3.5924 no .
H(2) H(7) 3.5940 no .
H(2) H(8) 2.8302 no .
H(2) H(9) 2.6119 no .
H(3) H(7) 2.3655 no .
H(3) H(8) 3.2603 no .
H(3) H(9) 3.4178 no .
H(3) H(10) 2.6329 no .
H(3) H(11) 2.3400 no .
H(13) H(14) 2.3160 no .
H(13) H(17) 3.5758 no .
H(13) H(19) 2.4574 no .
H(13) H(20) 3.4225 no .
H(13) H(21) 2.2553 no .
H(13) H(22) 3.5927 no .
H(14) H(15) 2.3205 no .
H(15) H(24) 2.4944 no .
H(15) H(26) 3.4152 no .
H(15) H(27) 3.5821 no .
H(15) H(28) 2.2591 no .
H(15) H(29) 3.4574 no .
H(16) H(17) 2.3045 no .
H(16) H(18) 2.4213 no .
H(16) H(19) 2.8606 no .
H(16) H(20) 2.2771 no .
H(16) H(21) 2.8477 no .
H(16) H(22) 2.4295 no .
H(17) H(22) 3.4921 no .
H(18) H(20) 3.4932 no .
H(18) H(21) 3.0579 no .
H(18) H(22) 2.3633 no .
H(19) H(21) 2.7862 no .
H(19) H(22) 2.9892 no .
H(23) H(24) 2.8415 no .
H(23) H(25) 2.3204 no .
H(23) H(26) 2.3428 no .
H(23) H(27) 2.4499 no .
H(23) H(28) 2.8479 no .
H(23) H(29) 2.2697 no .
H(24) H(27) 2.8244 no .
H(24) H(28) 2.7053 no .
H(25) H(27) 2.4656 no .
H(25) H(28) 3.2099 no .
H(25) H(29) 3.5287 no .
H(26) H(27) 3.5384 no .
Cu(1) H(11) 3.4662 no 4_554
Cu(1) H(13) 2.9152 no 4_555
Cu(1) H(21) 3.2903 no 4_555
Cl(1) H(3) 2.8816 no 4_554
Cl(1) H(4) 3.1843 no 3_666
Cl(1) H(7) 3.0879 no 4_554
Cl(1) H(11) 2.8728 no 4_554
Cl(1) H(13) 3.0506 no 4_555
Cl(1) H(14) 3.1782 no 4_555
Cl(1) H(15) 3.0955 no 2_555
Cl(1) H(28) 2.8464 no 2_555
N(1) H(5) 3.5184 no 3_566
N(2) H(5) 3.2539 no 3_566
N(2) H(7) 3.4263 no 4_454
N(2) H(9) 2.7053 no 4_454
N(2) H(27) 3.4768 no 3_556
N(3) H(5) 2.8485 no 3_566
N(3) H(9) 3.5859 no 4_454
C(1) H(5) 3.4579 no 3_566
C(1) H(21) 3.0710 no 4_555
C(2) H(5) 2.9708 no 3_566
C(2) H(20) 3.4694 no 4_555
C(2) H(21) 3.1245 no 4_555
C(3) H(5) 3.4653 no 3_566
C(3) H(20) 3.3117 no 4_555
C(3) H(21) 3.3167 no 4_555
C(4) H(1) 3.5515 no 3_566
C(6) H(16) 3.5086 no 3_566
C(6) H(18) 3.1517 no 3_566
C(6) H(22) 3.3651 no 3_566
C(6) H(29) 3.5562 no 4_555
C(7) H(18) 3.4918 no 3_566
C(8) H(20) 2.9072 no 4_555
C(8) H(21) 3.5685 no 4_555
C(9) H(10) 3.2006 no 3_566
C(9) H(14) 3.1730 no 2_555
C(9) H(16) 3.3335 no 3_566
C(10) H(12) 3.3195 no 4_555
C(10) H(18) 3.3027 no 3_566
C(10) H(19) 3.1197 no 1_556
C(10) H(26) 3.2014 no 4_455
C(11) H(5) 3.2440 no 3_566
C(11) H(6) 3.3967 no 3_566
C(11) H(9) 3.5656 no 4_454
C(11) H(17) 3.5264 no 4_455
C(11) H(19) 3.3903 no 4_455
C(14) H(10) 3.4155 no 4_554
C(14) H(12) 3.1505 no 4_554
C(15) H(4) 3.5514 no 2_545
C(15) H(4) 3.3435 no 4_454
C(15) H(6) 3.1561 no 2_545
C(15) H(10) 3.2177 no 4_554
C(15) H(12) 3.5247 no 4_554
C(16) H(4) 3.1051 no 4_454
C(16) H(6) 3.4370 no 2_545
C(16) H(10) 3.4659 no 4_554
C(18) H(2) 3.3445 no 3_566
C(18) H(5) 3.4328 no 3_566
C(19) H(2) 3.3655 no 3_566
C(19) H(8) 3.5307 no 3_566
C(19) H(12) 3.2501 no 4_554
C(19) H(24) 3.5075 no 2_555
C(20) H(2) 3.1802 no 3_566
C(20) H(3) 3.5160 no 4_454
C(20) H(29) 3.5730 no 2_455
C(21) H(27) 3.3681 no 3_556
C(21) H(29) 3.4062 no 3_556
C(22) H(8) 3.0388 no 4_554
C(22) H(17) 3.5987 no 2_545
C(23) H(2) 3.4653 no 4_454
C(23) H(22) 3.2631 no 2_445
C(23) H(23) 3.2716 no 3_556
C(23) H(27) 3.0442 no 3_556
C(23) H(29) 3.0863 no 3_556
H(1) C(4) 3.5515 no 3_566
H(1) H(5) 3.4753 no 3_566
H(2) C(18) 3.3445 no 3_566
H(2) C(19) 3.3655 no 3_566
H(2) C(20) 3.1802 no 3_566
H(2) C(23) 3.4653 no 4_555
H(2) H(16) 3.0180 no 3_566
H(2) H(18) 2.6431 no 3_566
H(2) H(20) 3.4813 no 3_566
H(2) H(22) 2.4392 no 3_566
H(2) H(28) 3.2367 no 4_555
H(2) H(29) 2.8301 no 4_555
H(3) Cl(1) 2.8816 no 4_455
H(3) C(20) 3.5160 no 4_555
H(3) H(20) 2.6494 no 4_555
H(3) H(21) 3.5827 no 4_555
H(4) Cl(1) 3.1843 no 3_666
H(4) C(15) 3.5514 no 2_555
H(4) C(15) 3.3435 no 4_555
H(4) C(16) 3.1051 no 4_555
H(4) H(14) 2.7738 no 2_555
H(4) H(14) 3.2391 no 4_555
H(4) H(15) 2.8091 no 4_555
H(4) H(16) 3.5776 no 3_566
H(4) H(28) 3.0650 no 4_555
H(5) N(1) 3.5184 no 3_566
H(5) N(2) 3.2539 no 3_566
H(5) N(3) 2.8485 no 3_566
H(5) C(1) 3.4579 no 3_566
H(5) C(2) 2.9708 no 3_566
H(5) C(3) 3.4653 no 3_566
H(5) C(11) 3.2440 no 3_566
H(5) C(18) 3.4328 no 3_566
H(5) H(1) 3.4753 no 3_566
H(5) H(10) 2.9066 no 3_566
H(5) H(12) 3.4083 no 3_566
H(5) H(16) 2.5111 no 3_566
H(5) H(20) 3.4592 no 3_566
H(6) C(11) 3.3967 no 3_566
H(6) C(15) 3.1561 no 2_555
H(6) C(16) 3.4370 no 2_555
H(6) H(10) 2.6504 no 3_566
H(6) H(14) 2.6988 no 2_555
H(6) H(14) 3.4091 no 4_555
H(6) H(15) 3.2202 no 2_555
H(7) Cl(1) 3.0879 no 4_455
H(7) N(2) 3.4263 no 4_555
H(7) H(12) 2.9200 no 4_555
H(7) H(13) 3.3095 no 1_556
H(7) H(19) 2.8746 no 1_556
H(7) H(26) 3.0763 no 4_455
H(8) C(19) 3.5307 no 3_566
H(8) C(22) 3.0388 no 4_455
H(8) H(18) 3.4952 no 1_556
H(8) H(18) 2.6016 no 3_566
H(8) H(19) 2.8788 no 1_556
H(8) H(24) 3.1251 no 4_455
H(8) H(25) 2.8990 no 4_455
H(8) H(26) 2.5982 no 4_455
H(9) N(2) 2.7053 no 4_555
H(9) N(3) 3.5859 no 4_555
H(9) C(11) 3.5656 no 4_555
H(9) H(12) 2.8458 no 4_555
H(9) H(18) 3.4922 no 3_566
H(9) H(19) 3.0778 no 1_556
H(9) H(25) 3.3570 no 2_556
H(9) H(29) 3.2398 no 4_555
H(10) C(9) 3.2006 no 3_566
H(10) C(14) 3.4155 no 4_455
H(10) C(15) 3.2177 no 4_455
H(10) C(16) 3.4659 no 4_455
H(10) H(5) 2.9066 no 3_566
H(10) H(6) 2.6504 no 3_566
H(10) H(14) 3.4400 no 4_455
H(11) Cu(1) 3.4662 no 4_455
H(11) Cl(1) 2.8728 no 4_455
H(11) H(17) 3.0964 no 4_455
H(11) H(19) 3.4010 no 4_455
H(11) H(27) 3.2794 no 3_556
H(11) H(28) 3.5767 no 3_556
H(12) C(10) 3.3195 no 4_454
H(12) C(14) 3.1505 no 4_455
H(12) C(15) 3.5247 no 4_455
H(12) C(19) 3.2501 no 4_455
H(12) H(5) 3.4083 no 3_566
H(12) H(7) 2.9200 no 4_454
H(12) H(9) 2.8458 no 4_454
H(12) H(13) 3.1023 no 4_455
H(12) H(17) 3.0847 no 4_455
H(12) H(19) 2.5811 no 4_455
H(13) Cu(1) 2.9152 no 4_454
H(13) Cl(1) 3.0506 no 4_454
H(13) H(7) 3.3095 no 1_554
H(13) H(12) 3.1023 no 4_554
H(14) Cl(1) 3.1782 no 4_454
H(14) C(9) 3.1730 no 2_545
H(14) H(4) 2.7738 no 2_545
H(14) H(4) 3.2391 no 4_454
H(14) H(6) 2.6988 no 2_545
H(14) H(6) 3.4091 no 4_454
H(14) H(10) 3.4400 no 4_554
H(14) H(14) 2.9836 no 3_555
H(14) H(15) 3.2576 no 3_555
H(15) Cl(1) 3.0955 no 2_545
H(15) H(4) 2.8091 no 4_454
H(15) H(6) 3.2202 no 2_545
H(15) H(14) 3.2576 no 3_555
H(16) C(6) 3.5086 no 3_566
H(16) C(9) 3.3335 no 3_566
H(16) H(2) 3.0180 no 3_566
H(16) H(4) 3.5776 no 3_566
H(16) H(5) 2.5111 no 3_566
H(17) C(11) 3.5264 no 4_554
H(17) C(22) 3.5987 no 2_555
H(17) H(11) 3.0964 no 4_554
H(17) H(12) 3.0847 no 4_554
H(17) H(24) 2.9212 no 2_555
H(17) H(25) 3.3834 no 2_555
H(18) C(6) 3.1517 no 3_566
H(18) C(7) 3.4918 no 3_566
H(18) C(10) 3.3027 no 3_566
H(18) H(2) 2.6431 no 3_566
H(18) H(8) 3.4952 no 1_554
H(18) H(8) 2.6016 no 3_566
H(18) H(9) 3.4922 no 3_566
H(18) H(24) 3.2666 no 2_555
H(18) H(25) 3.3235 no 2_555
H(18) H(25) 3.4737 no 4_454
H(19) C(10) 3.1197 no 1_554
H(19) C(11) 3.3903 no 4_554
H(19) H(7) 2.8746 no 1_554
H(19) H(8) 2.8788 no 1_554
H(19) H(9) 3.0778 no 1_554
H(19) H(11) 3.4010 no 4_554
H(19) H(12) 2.5811 no 4_554
H(20) C(2) 3.4694 no 4_454
H(20) C(3) 3.3117 no 4_454
H(20) C(8) 2.9072 no 4_454
H(20) H(2) 3.4813 no 3_566
H(20) H(3) 2.6494 no 4_454
H(20) H(5) 3.4592 no 3_566
H(20) H(28) 3.4391 no 2_455
H(21) Cu(1) 3.2903 no 4_454
H(21) C(1) 3.0710 no 4_454
H(21) C(2) 3.1245 no 4_454
H(21) C(3) 3.3167 no 4_454
H(21) C(8) 3.5685 no 4_454
H(21) H(3) 3.5827 no 4_454
H(21) H(23) 3.2219 no 4_454
H(21) H(25) 3.5787 no 4_454
H(21) H(26) 3.4393 no 4_454
H(22) C(6) 3.3651 no 3_566
H(22) C(23) 3.2631 no 2_455
H(22) H(2) 2.4392 no 3_566
H(22) H(23) 3.2171 no 4_454
H(22) H(25) 3.1778 no 4_454
H(22) H(27) 3.4806 no 2_455
H(22) H(28) 3.1175 no 2_455
H(22) H(29) 2.7038 no 2_455
H(23) C(23) 3.2716 no 3_556
H(23) H(21) 3.2219 no 4_555
H(23) H(22) 3.2171 no 4_555
H(23) H(27) 2.7274 no 3_556
H(23) H(29) 2.9237 no 3_556
H(24) C(19) 3.5075 no 2_545
H(24) H(8) 3.1251 no 4_554
H(24) H(17) 2.9212 no 2_545
H(24) H(18) 3.2666 no 2_545
H(25) H(8) 2.8990 no 4_554
H(25) H(9) 3.3570 no 2_546
H(25) H(17) 3.3834 no 2_545
H(25) H(18) 3.3235 no 2_545
H(25) H(18) 3.4737 no 4_555
H(25) H(21) 3.5787 no 4_555
H(25) H(22) 3.1778 no 4_555
H(25) H(29) 3.3098 no 3_556
H(26) C(10) 3.2014 no 4_554
H(26) H(7) 3.0763 no 4_554
H(26) H(8) 2.5982 no 4_554
H(26) H(21) 3.4393 no 4_555
H(27) N(2) 3.4768 no 3_556
H(27) C(21) 3.3681 no 3_556
H(27) C(23) 3.0442 no 3_556
H(27) H(11) 3.2794 no 3_556
H(27) H(22) 3.4806 no 2_445
H(27) H(23) 2.7274 no 3_556
H(27) H(27) 2.9497 no 3_556
H(27) H(29) 2.5295 no 3_556
H(28) Cl(1) 2.8464 no 2_545
H(28) H(2) 3.2367 no 4_454
H(28) H(4) 3.0650 no 4_454
H(28) H(11) 3.5767 no 3_556
H(28) H(20) 3.4391 no 2_445
H(28) H(22) 3.1175 no 2_445
H(29) C(6) 3.5562 no 4_454
H(29) C(20) 3.5730 no 2_445
H(29) C(21) 3.4062 no 3_556
H(29) C(23) 3.0863 no 3_556
H(29) H(2) 2.8301 no 4_454
H(29) H(9) 3.2398 no 4_454
H(29) H(22) 2.7038 no 2_445
H(29) H(23) 2.9237 no 3_556
H(29) H(25) 3.3098 no 3_556
H(29) H(27) 2.5295 no 3_556
H(29) H(29) 3.0361 no 3_556

loop_
_geom_torsion_atom_site_label_1
_geom_torsion_atom_site_label_2
_geom_torsion_atom_site_label_3
_geom_torsion_atom_site_label_4
_geom_torsion
_geom_torsion_publ_flag
N(2) N(1) C(1) Cu(1) 176.9(3) no
N(2) N(1) C(1) C(2) -0.6(5) no
C(1) N(1) N(2) N(3) 0.1(5) no
N(2) N(1) C(12) C(13) 94.0(5) no
N(2) N(1) C(12) C(17) -83.6(5) no
C(12) N(1) N(2) N(3) -177.4(3) no
C(1) N(1) C(12) C(13) -83.4(5) no
C(1) N(1) C(12) C(17) 99.0(5) no
C(12) N(1) C(1) Cu(1) -5.8(7) no
C(12) N(1) C(1) C(2) 176.7(4) no
N(1) N(2) N(3) C(2) 0.5(4) no
N(1) N(2) N(3) C(11) 178.0(3) no
N(2) N(3) C(2) C(1) -0.9(5) no
N(2) N(3) C(2) C(3) 177.1(4) no
C(11) N(3) C(2) C(1) -178.0(4) no
C(11) N(3) C(2) C(3) -0.0(7) no
Cu(1) C(1) C(2) N(3) -176.4(3) no
Cu(1) C(1) C(2) C(3) 5.7(7) no
N(1) C(1) C(2) N(3) 0.9(4) no
N(1) C(1) C(2) C(3) -177.1(4) no
N(3) C(2) C(3) C(4) -141.1(4) no
N(3) C(2) C(3) C(8) 41.8(6) no
C(1) C(2) C(3) C(4) 36.5(6) no
C(1) C(2) C(3) C(8) -140.6(5) no
C(2) C(3) C(4) C(5) -176.5(4) no
C(2) C(3) C(8) C(7) 176.9(4) no
C(4) C(3) C(8) C(7) -0.1(7) no
C(8) C(3) C(4) C(5) 0.6(7) no
C(3) C(4) C(5) C(6) -0.0(7) no
C(3) C(4) C(5) C(9) 179.6(4) no
C(4) C(5) C(6) C(7) -1.1(7) no
C(9) C(5) C(6) C(7) 179.2(4) no
C(5) C(6) C(7) C(8) 1.6(7) no
C(5) C(6) C(7) C(10) -179.4(4) no
C(6) C(7) C(8) C(3) -1.0(7) no
C(10) C(7) C(8) C(3) 180.0(4) no
N(1) C(12) C(13) C(14) -177.1(4) no
N(1) C(12) C(13) C(18) 5.4(7) no
N(1) C(12) C(17) C(16) 176.6(4) no
N(1) C(12) C(17) C(21) -4.7(7) no
C(13) C(12) C(17) C(16) -0.8(7) no
C(13) C(12) C(17) C(21) 177.9(4) no
C(17) C(12) C(13) C(14) 0.3(7) no
C(17) C(12) C(13) C(18) -177.2(4) no
C(12) C(13) C(14) C(15) 0.4(7) no
C(12) C(13) C(18) C(19) 110.8(5) no
C(12) C(13) C(18) C(20) -124.4(5) no
C(14) C(13) C(18) C(19) -66.6(5) no
C(14) C(13) C(18) C(20) 58.2(6) no
C(18) C(13) C(14) C(15) 178.0(4) no
C(13) C(14) C(15) C(16) -0.6(8) no
C(14) C(15) C(16) C(17) 0.0(8) no
C(15) C(16) C(17) C(12) 0.6(7) no
C(15) C(16) C(17) C(21) -178.1(4) no
C(12) C(17) C(21) C(22) -111.5(5) no
C(12) C(17) C(21) C(23) 123.2(5) no
C(16) C(17) C(21) C(22) 67.2(6) no
C(16) C(17) C(21) C(23) -58.1(6) no
